data_2207751
loop_
_publ_author_name
'K. Palani'
'M. N. Ponnuswamy'
'P. Jaisankar'
'P. C. Srinivasan'
'M. Nethaj'

_publ_section_title
;
 1-Benzenesulfonyl-2,3-dimethyl-1<i>H</i>-indole
;
_journal_coeditor_code CI6720
_journal_issue 1
_journal_name_full 'Acta Crystallographica Section E'
_journal_page_first o85
_journal_page_last o87
_journal_paper_doi 10.1107/S1600536805039899
_journal_volume 62
_journal_year 2006
_chemical_formula_iupac 'C16 H15 N O2 S'
_chemical_formula_moiety 'C16 H15 N O2 S'
_chemical_formula_sum 'C16 H15 N O2 S'
_chemical_formula_weight 285.35
_chemical_name_systematic
;
1-Benzenesulfonyl-2,3-dimethyl-1H-indole
;
_space_group_IT_number 2
_symmetry_cell_setting triclinic
_symmetry_space_group_name_Hall '-P 1'
_symmetry_space_group_name_H-M 'P -1'
_atom_sites_solution_hydrogens geom
_atom_sites_solution_primary direct
_atom_sites_solution_secondary difmap
_audit_creation_method SHELXL-97
_cell_angle_alpha 82.210(3)
_cell_angle_beta 81.487(3)
_cell_angle_gamma 71.087(3)
_cell_formula_units_Z 2
_cell_length_a 7.8800(13)
_cell_length_b 9.6020(16)
_cell_length_c 9.9864(17)
_cell_measurement_reflns_used 2540
_cell_measurement_temperature 293(2)
_cell_measurement_theta_max 27.97
_cell_measurement_theta_min 2.07
_cell_volume 703.8(2)
_computing_cell_refinement 'SAINT (Bruker, 2001)'
_computing_data_collection 'SMART (Bruker, 2001)'
_computing_data_reduction SAINT
_computing_molecular_graphics 'ZORTEP (Zsolnai, 1997)'
_computing_publication_material 'PLATON (Spek, 2003)'
_computing_structure_refinement 'SHELXL97 (Sheldrick, 1997)'
_computing_structure_solution 'SHELXS97 (Sheldrick, 1997)'
_diffrn_ambient_temperature 293(2)
_diffrn_measured_fraction_theta_full 0.997
_diffrn_measured_fraction_theta_max 0.968
_diffrn_measurement_device_type
;
Bruker SMART APEX CCD area-detector
;
_diffrn_measurement_method \w
_diffrn_radiation_monochromator graphite
_diffrn_radiation_source 'fine-focus sealed tube'
_diffrn_radiation_type MoK\a
_diffrn_radiation_wavelength 0.71073
_diffrn_reflns_av_R_equivalents 0.0169
_diffrn_reflns_av_sigmaI/netI 0.0238
_diffrn_reflns_limit_h_max 10
_diffrn_reflns_limit_h_min -10
_diffrn_reflns_limit_k_max 12
_diffrn_reflns_limit_k_min -12
_diffrn_reflns_limit_l_max 13
_diffrn_reflns_limit_l_min -13
_diffrn_reflns_number 8276
_diffrn_reflns_theta_full 25.00
_diffrn_reflns_theta_max 27.97
_diffrn_reflns_theta_min 2.07
_diffrn_standards_number 0
_exptl_absorpt_coefficient_mu 0.230
_exptl_absorpt_correction_T_max 0.957
_exptl_absorpt_correction_T_min 0.948
_exptl_absorpt_correction_type multi-scan
_exptl_absorpt_process_details '(SADABS; Sheldrick, 1996)'
_exptl_crystal_colour yellow
_exptl_crystal_density_diffrn 1.346
_exptl_crystal_density_method 'not measured'
_exptl_crystal_description Block
_exptl_crystal_F_000 300
_exptl_crystal_size_max 0.23
_exptl_crystal_size_mid 0.21
_exptl_crystal_size_min 0.19
_refine_diff_density_max 0.310
_refine_diff_density_min -0.185
_refine_ls_extinction_method none
_refine_ls_goodness_of_fit_ref 1.040
_refine_ls_hydrogen_treatment constr
_refine_ls_matrix_type full
_refine_ls_number_parameters 183
_refine_ls_number_reflns 3284
_refine_ls_number_restraints 0
_refine_ls_restrained_S_all 1.040
_refine_ls_R_factor_all 0.0696
_refine_ls_R_factor_gt 0.0517
_refine_ls_shift/su_max 0.001
_refine_ls_shift/su_mean <0.001
_refine_ls_structure_factor_coef Fsqd
_refine_ls_weighting_details 'w=1/[\s^2^(Fo^2^)+(0.0803P)^2^+0.1221P] where P=(Fo^2^+2Fc^2^)/3'
_refine_ls_weighting_scheme calc
_refine_ls_wR_factor_gt 0.1342
_refine_ls_wR_factor_ref 0.1447
_reflns_number_gt 2540
_reflns_number_total 3284
_reflns_threshold_expression I>2\s(I)
_cod_data_source_file ci6720.cif
_cod_data_source_block I
_cod_depositor_comments
;
The following automatic conversions were performed:
'_symmetry_cell_setting' value 'Triclinic' changed to 'triclinic'
according to '/home/saulius/struct/CIF-dictionaries/cif_core.dic'
dictionary named 'cif_core.dic' version 2.4.1 from 2010-06-29.

Automatic conversion script
Id: cif_fix_enum 1527 2010-12-29 10:47:43Z saulius 

The following automatic conversions were performed:

'_symmetry_cell_setting' value 'Triclinic' changed to 'triclinic'
according to /home/saulius/struct/CIF-dictionaries/cif_core.dic
dictionary named 'cif_core.dic' version 2.4.1 from 2010-06-29.

Automatic conversion script
Id: cif_fix_values 1715 2011-07-08 13:25:40Z adriana 
;
_cod_database_code 2207751
_cod_database_fobs_code 2207751

loop_
_symmetry_equiv_pos_as_xyz
'x, y, z'
'-x, -y, -z'

loop_
_atom_site_label
_atom_site_fract_x
_atom_site_fract_y
_atom_site_fract_z
_atom_site_U_iso_or_equiv
_atom_site_adp_type
_atom_site_calc_flag
_atom_site_refinement_flags
_atom_site_occupancy
_atom_site_type_symbol
S1 0.64895(7) 0.26735(6) 0.29715(5) 0.04878(19) Uani d . 1 S
O1 0.5211(2) 0.3495(2) 0.39625(15) 0.0666(4) Uani d . 1 O
O2 0.6228(2) 0.14126(18) 0.25539(18) 0.0693(5) Uani d . 1 O
N1 0.6570(2) 0.38450(16) 0.16001(15) 0.0423(4) Uani d . 1 N
C2 0.7372(3) 0.3440(2) 0.02641(19) 0.0466(4) Uani d . 1 C
C3 0.7743(3) 0.4608(2) -0.0462(2) 0.0522(5) Uani d . 1 C
C4 0.7265(3) 0.5795(2) 0.0400(2) 0.0519(5) Uani d . 1 C
C5 0.6564(2) 0.5308(2) 0.1672(2) 0.0445(4) Uani d . 1 C
C6 0.5997(3) 0.6209(2) 0.2737(2) 0.0592(6) Uani d . 1 C
H6 0.5524 0.5881 0.3585 0.071 Uiso calc R 1 H
C7 0.6165(4) 0.7602(3) 0.2483(4) 0.0809(9) Uani d . 1 C
H7 0.5813 0.8221 0.3181 0.097 Uiso calc R 1 H
C8 0.6837(4) 0.8110(3) 0.1230(4) 0.0924(10) Uani d . 1 C
H8 0.6915 0.9065 0.1096 0.111 Uiso calc R 1 H
C9 0.7390(4) 0.7233(3) 0.0180(3) 0.0797(8) Uani d . 1 C
H9 0.7843 0.7584 -0.0665 0.096 Uiso calc R 1 H
C10 0.8644(3) 0.2158(2) 0.3528(2) 0.0507(5) Uani d . 1 C
C11 0.8989(3) 0.2984(3) 0.4425(2) 0.0650(6) Uani d . 1 C
H11 0.8089 0.3798 0.4757 0.078 Uiso calc R 1 H
C12 1.0709(4) 0.2564(4) 0.4814(3) 0.0819(8) Uani d . 1 C
H12 1.0967 0.3103 0.5421 0.098 Uiso calc R 1 H
C13 1.2032(4) 0.1377(4) 0.4327(3) 0.0894(10) Uani d . 1 C
H13 1.3188 0.1123 0.4587 0.107 Uiso calc R 1 H
C14 1.1660(4) 0.0558(4) 0.3453(3) 0.0920(10) Uani d . 1 C
H14 1.2561 -0.0261 0.3132 0.110 Uiso calc R 1 H
C15 0.9958(3) 0.0943(3) 0.3047(3) 0.0726(7) Uani d . 1 C
H15 0.9702 0.0386 0.2456 0.087 Uiso calc R 1 H
C16 0.7607(4) 0.1980(3) -0.0208(3) 0.0699(7) Uani d . 1 C
H16A 0.8007 0.1997 -0.1164 0.105 Uiso calc R 1 H
H16B 0.6476 0.1774 -0.0043 0.105 Uiso calc R 1 H
H16C 0.8488 0.1225 0.0278 0.105 Uiso calc R 1 H
C17 0.8497(4) 0.4709(4) -0.1925(2) 0.0827(8) Uani d . 1 C
H17A 0.8684 0.3790 -0.2293 0.124 Uiso calc R 1 H
H17B 0.9627 0.4907 -0.1997 0.124 Uiso calc R 1 H
H17C 0.7664 0.5493 -0.2425 0.124 Uiso calc R 1 H

loop_
_atom_site_aniso_label
_atom_site_aniso_U_11
_atom_site_aniso_U_22
_atom_site_aniso_U_33
_atom_site_aniso_U_12
_atom_site_aniso_U_13
_atom_site_aniso_U_23
S1 0.0484(3) 0.0565(3) 0.0449(3) -0.0246(2) -0.0030(2) 0.0018(2)
O1 0.0532(9) 0.0957(12) 0.0495(8) -0.0267(8) 0.0076(7) -0.0071(8)
O2 0.0780(11) 0.0621(10) 0.0818(11) -0.0429(8) -0.0145(9) 0.0038(8)
N1 0.0478(8) 0.0411(8) 0.0381(8) -0.0139(7) -0.0035(6) -0.0054(6)
C2 0.0427(10) 0.0533(11) 0.0411(10) -0.0085(8) -0.0058(8) -0.0103(8)
C3 0.0421(10) 0.0690(13) 0.0425(10) -0.0157(9) -0.0048(8) 0.0014(9)
C4 0.0448(10) 0.0527(11) 0.0593(12) -0.0180(9) -0.0123(9) 0.0057(9)
C5 0.0398(9) 0.0420(10) 0.0523(11) -0.0108(8) -0.0104(8) -0.0051(8)
C6 0.0562(12) 0.0529(12) 0.0675(14) -0.0052(10) -0.0175(10) -0.0202(10)
C7 0.0755(17) 0.0538(14) 0.117(2) -0.0026(12) -0.0394(17) -0.0326(16)
C8 0.098(2) 0.0469(14) 0.146(3) -0.0280(14) -0.050(2) -0.0009(17)
C9 0.0770(17) 0.0654(16) 0.103(2) -0.0361(13) -0.0269(15) 0.0228(15)
C10 0.0496(11) 0.0592(12) 0.0429(10) -0.0220(9) -0.0049(8) 0.0091(9)
C11 0.0687(14) 0.0699(15) 0.0617(14) -0.0288(12) -0.0182(11) 0.0062(11)
C12 0.0818(18) 0.100(2) 0.0783(18) -0.0450(17) -0.0346(15) 0.0151(15)
C13 0.0552(15) 0.135(3) 0.0742(18) -0.0334(17) -0.0195(14) 0.0274(18)
C14 0.0607(16) 0.116(2) 0.0743(18) 0.0030(15) -0.0081(14) 0.0019(17)
C15 0.0664(15) 0.0834(17) 0.0585(14) -0.0105(13) -0.0098(11) -0.0034(13)
C16 0.0851(17) 0.0620(14) 0.0601(14) -0.0097(12) -0.0133(12) -0.0239(11)
C17 0.0644(15) 0.124(2) 0.0481(13) -0.0241(15) 0.0029(11) 0.0073(14)

loop_
_atom_type_symbol
_atom_type_description
_atom_type_scat_dispersion_real
_atom_type_scat_dispersion_imag
_atom_type_scat_source
C C 0.0033 0.0016 'International Tables Vol C Tables 4.2.6.8 and 6.1.1.4'
H H 0.0000 0.0000 'International Tables Vol C Tables 4.2.6.8 and 6.1.1.4'
N N 0.0061 0.0033 'International Tables Vol C Tables 4.2.6.8 and 6.1.1.4'
O O 0.0106 0.0060 'International Tables Vol C Tables 4.2.6.8 and 6.1.1.4'
S S 0.1246 0.1234 'International Tables Vol C Tables 4.2.6.8 and 6.1.1.4'

loop_
_geom_angle_atom_site_label_1
_geom_angle_atom_site_label_2
_geom_angle_atom_site_label_3
_geom_angle
_geom_angle_publ_flag
O2 S1 O1 119.53(10) yes
O2 S1 N1 107.47(9) ?
O1 S1 N1 106.42(9) ?
O2 S1 C10 108.74(10) ?
O1 S1 C10 108.58(10) ?
N1 S1 C10 105.17(8) yes
C5 N1 C2 107.40(15) ?
C5 N1 S1 122.51(13) ?
C2 N1 S1 125.43(13) ?
C3 C2 N1 108.72(17) ?
C3 C2 C16 127.63(19) ?
N1 C2 C16 123.54(18) ?
C2 C3 C4 108.48(18) ?
C2 C3 C17 127.0(2) ?
C4 C3 C17 124.5(2) ?
C5 C4 C9 119.3(2) yes
C5 C4 C3 108.07(18) ?
C9 C4 C3 132.7(2) ?
C6 C5 C4 121.7(2) yes
C6 C5 N1 131.1(2) ?
C4 C5 N1 107.23(17) ?
C7 C6 C5 117.1(3) ?
C7 C6 H6 121.4 ?
C5 C6 H6 121.4 ?
C6 C7 C8 122.1(3) ?
C6 C7 H7 119.0 ?
C8 C7 H7 119.0 ?
C9 C8 C7 121.0(3) ?
C9 C8 H8 119.5 ?
C7 C8 H8 119.5 ?
C8 C9 C4 118.8(3) ?
C8 C9 H9 120.6 ?
C4 C9 H9 120.6 ?
C15 C10 C11 121.3(2) ?
C15 C10 S1 118.94(18) ?
C11 C10 S1 119.72(18) ?
C10 C11 C12 118.0(3) ?
C10 C11 H11 121.0 ?
C12 C11 H11 121.0 ?
C13 C12 C11 121.2(3) ?
C13 C12 H12 119.4 ?
C11 C12 H12 119.4 ?
C12 C13 C14 120.0(3) ?
C12 C13 H13 120.0 ?
C14 C13 H13 120.0 ?
C13 C14 C15 120.3(3) ?
C13 C14 H14 119.8 ?
C15 C14 H14 119.8 ?
C10 C15 C14 119.1(3) ?
C10 C15 H15 120.4 ?
C14 C15 H15 120.4 ?
C2 C16 H16A 109.5 ?
C2 C16 H16B 109.5 ?
H16A C16 H16B 109.5 ?
C2 C16 H16C 109.5 ?
H16A C16 H16C 109.5 ?
H16B C16 H16C 109.5 ?
C3 C17 H17A 109.5 ?
C3 C17 H17B 109.5 ?
H17A C17 H17B 109.5 ?
C3 C17 H17C 109.5 ?
H17A C17 H17C 109.5 ?
H17B C17 H17C 109.5 ?

loop_
_geom_bond_atom_site_label_1
_geom_bond_atom_site_label_2
_geom_bond_distance
_geom_bond_publ_flag
S1 O2 1.4166(16) yes
S1 O1 1.4203(16) yes
S1 N1 1.6577(16) yes
S1 C10 1.760(2) yes
N1 C5 1.415(2) yes
N1 C2 1.436(2) yes
C2 C3 1.341(3) ?
C2 C16 1.486(3) ?
C3 C4 1.440(3) ?
C3 C17 1.497(3) ?
C4 C5 1.392(3) ?
C4 C9 1.401(3) ?
C5 C6 1.391(3) ?
C6 C7 1.373(4) ?
C6 H6 0.93 ?
C7 C8 1.375(5) ?
C7 H7 0.93 ?
C8 C9 1.365(4) ?
C8 H8 0.93 ?
C9 H9 0.93 ?
C10 C15 1.373(3) ?
C10 C11 1.382(3) ?
C11 C12 1.382(4) ?
C11 H11 0.93 ?
C12 C13 1.361(4) ?
C12 H12 0.93 ?
C13 C14 1.370(4) ?
C13 H13 0.93 ?
C14 C15 1.378(4) ?
C14 H14 0.93 ?
C15 H15 0.93 ?
C16 H16A 0.96 ?
C16 H16B 0.96 ?
C16 H16C 0.96 ?
C17 H17A 0.96 ?
C17 H17B 0.96 ?
C17 H17C 0.96 ?

loop_
_geom_hbond_atom_site_label_D
_geom_hbond_atom_site_label_H
_geom_hbond_atom_site_label_A
_geom_hbond_site_symmetry_A
_geom_hbond_distance_DH
_geom_hbond_distance_HA
_geom_hbond_distance_DA
_geom_hbond_angle_DHA
_geom_hbond_publ_flag
C6 H6 O1 . 0.93 2.36 2.938(3) 120 yes
C6 H6 O1 2_666 0.93 2.54 3.317(3) 141 yes
C15 H15 O2 . 0.93 2.58 2.932(3) 103 yes

loop_
_geom_torsion_atom_site_label_1
_geom_torsion_atom_site_label_2
_geom_torsion_atom_site_label_3
_geom_torsion_atom_site_label_4
_geom_torsion
_geom_torsion_publ_flag
O2 S1 N1 C5 170.86(15) ?
O1 S1 N1 C5 41.69(17) ?
C10 S1 N1 C5 -73.40(16) ?
O2 S1 N1 C2 -36.42(18) ?
O1 S1 N1 C2 -165.58(15) ?
C10 S1 N1 C2 79.32(17) ?
C5 N1 C2 C3 -3.2(2) ?
S1 N1 C2 C3 -159.27(14) ?
C5 N1 C2 C16 -179.53(18) ?
S1 N1 C2 C16 24.4(3) ?
N1 C2 C3 C4 2.5(2) ?
C16 C2 C3 C4 178.6(2) yes
N1 C2 C3 C17 -176.6(2) ?
C16 C2 C3 C17 -0.4(4) ?
C2 C3 C4 C5 -0.9(2) ?
C17 C3 C4 C5 178.2(2) yes
C2 C3 C4 C9 178.8(2) ?
C17 C3 C4 C9 -2.0(4) ?
C9 C4 C5 C6 -0.5(3) ?
C3 C4 C5 C6 179.25(18) ?
C9 C4 C5 N1 179.13(18) ?
C3 C4 C5 N1 -1.1(2) ?
C2 N1 C5 C6 -177.85(19) ?
S1 N1 C5 C6 -20.9(3) ?
C2 N1 C5 C4 2.6(2) ?
S1 N1 C5 C4 159.52(14) ?
C4 C5 C6 C7 -0.3(3) ?
N1 C5 C6 C7 -179.86(19) ?
C5 C6 C7 C8 1.0(4) ?
C6 C7 C8 C9 -0.8(4) ?
C7 C8 C9 C4 -0.1(4) ?
C5 C4 C9 C8 0.7(3) ?
C3 C4 C9 C8 -179.0(2) ?
O2 S1 C10 C15 24.3(2) ?
O1 S1 C10 C15 155.85(18) ?
N1 S1 C10 C15 -90.57(19) ?
O2 S1 C10 C11 -156.27(17) ?
O1 S1 C10 C11 -24.72(19) ?
N1 S1 C10 C11 88.87(18) ?
C15 C10 C11 C12 0.9(3) ?
S1 C10 C11 C12 -178.54(18) ?
C10 C11 C12 C13 0.3(4) ?
C11 C12 C13 C14 -1.2(4) ?
C12 C13 C14 C15 1.0(5) ?
C11 C10 C15 C14 -1.1(4) ?
S1 C10 C15 C14 178.3(2) ?
C13 C14 C15 C10 0.2(4) ?

loop_
_cod_related_entry_id
_cod_related_entry_database
_cod_related_entry_code
1 ChemSpider 227662
